data_9001240
loop_
_publ_author_name
'Makino, K.'
'Tomita, K.'

_publ_section_title
;
 Cation distribution in the octahedral sites of hornblendes
 sample I-P from Iratsu, Japan
;
_journal_name_full 'American Mineralogist'
_journal_page_first 1097
_journal_page_last 1105
_journal_volume 74
_journal_year 1989
_chemical_formula_sum 'Al1.8 Ca1.702 Fe1.771 H2 Mg3.343 Na3.384 O24 Si6.2'
_chemical_name_mineral Pargasite
_space_group_IT_number 12
_symmetry_space_group_name_Hall '-C 2y'
_symmetry_space_group_name_H-M 'C 1 2/m 1'
_cell_angle_alpha 90
_cell_angle_beta 104.93
_cell_angle_gamma 90
_cell_formula_units_Z 2
_cell_length_a 9.805
_cell_length_b 17.96
_cell_length_c 5.302
_cell_volume 902.151
_database_code_amcsd 0001267
_exptl_crystal_density_diffrn 3.442
_cod_original_formula_sum '(Si6.2 Al1.8) Mg3.343 Fe1.771 Ca1.702 Na3.384 O24 H2'
_cod_database_code 9001240

loop_
_space_group_symop_operation_xyz
x,y,z
1/2+x,1/2+y,z
x,-y,z
1/2+x,1/2-y,z
-x,y,-z
1/2-x,1/2+y,-z
-x,-y,-z
1/2-x,1/2-y,-z

loop_
_atom_site_label
_atom_site_fract_x
_atom_site_fract_y
_atom_site_fract_z
_atom_site_occupancy
_atom_site_U_iso_or_equiv
_atom_site_type_symbol
_atom_site_attached_hydrogens
Si1 0.28090 0.08580 0.30140 0.57000 0.00608 Si 0
Al1 0.28090 0.08580 0.30140 0.43000 0.00608 Al 0
Si2 0.29190 0.17310 0.81330 0.98000 0.00608 Si 0
Al2 0.29190 0.17310 0.81330 0.02000 0.00608 Al 0
Mg1 0.00000 0.08860 0.50000 0.61500 0.00988 Mg 0
Fe1 0.00000 0.08860 0.50000 0.38500 0.00988 Fe 0
Mg2 0.00000 0.17720 0.00000 0.81600 0.00621 Mg 0
Fe2 0.00000 0.17720 0.00000 0.18400 0.00621 Fe 0
Mg3 0.00000 0.00000 0.00000 0.48100 0.00785 Mg 0
Fe3 0.00000 0.00000 0.00000 0.51900 0.00785 Fe 0
Ca4 0.00000 0.27890 0.50000 0.85100 0.01013 Ca 0
Na4 0.00000 0.27890 0.50000 0.09200 0.01013 Na 0
Fe4 0.00000 0.27890 0.50000 0.05700 0.01013 Fe 0
NaAm 0.04740 0.50000 0.10140 0.80000 0.03420 Na 0
NaA2 0.00000 0.47740 0.00000 0.80000 0.02736 Na 0
O1 0.10700 0.08960 0.21450 1.00000 0.01203 O 0
O2 0.12040 0.17420 0.73660 1.00000 0.00975 O 0
O-H3 0.11010 0.00000 0.71400 1.00000 0.01089 O 1
O4 0.36840 0.25010 0.78950 1.00000 0.01165 O 0
O5 0.35000 0.14040 0.10840 1.00000 0.01115 O 0
O6 0.34270 0.11810 0.60720 1.00000 0.01279 O 0
O7 0.33800 0.00000 0.27650 1.00000 0.01558 O 0

loop_
_cod_changelog_entry_id
_cod_changelog_entry_author
_cod_changelog_entry_date
_cod_changelog_entry_text
1
;cod-tools version 3.8.0
Id: cif_guess_AMCSD_atom_types 9574 2023-05-10 09:00:05Z saulius
;
2023-05-10T18:47:11+03:00
;Derived atom types and hydrogen counts
from atom names that follow the AMCSD naming convention
(Wat == water, O-H == hydroxyl).
;

loop_
_cod_related_entry_id
_cod_related_entry_database
_cod_related_entry_code
1 AMCSD 0001267
